data_4065183
loop_
_publ_author_name
'Vicente, Jos\'e'
'Abad, Jos\'e Antonio'
'L\'opez-Nicol\'as, Rosa-Mar\'ia'
'Jones, Peter G.'

_publ_section_title
;
 Palladated Oligophenylene Thioethers: Synthesis and Reactivity toward
 Isocyanides, Carbon Monoxide, and Alkynes
;
_journal_issue 18
_journal_name_full Organometallics
_journal_page_first 4983
_journal_paper_doi 10.1021/om200607h
_journal_volume 30
_journal_year 2011
_chemical_formula_sum 'C67 H64 Br2 Cl2 P2 Pd2 S2'
_chemical_formula_weight 1438.76
_chemical_name_systematic
;

 ?

;
_space_group_IT_number 14
_symmetry_cell_setting monoclinic
_symmetry_space_group_name_Hall '-P 2ybc'
_symmetry_space_group_name_H-M 'P 1 21/c 1'
_atom_sites_solution_hydrogens geom
_atom_sites_solution_primary direct
_atom_sites_solution_secondary difmap
_audit_creation_method SHELXL-97
_cell_angle_alpha 90.00
_cell_angle_beta 105.56(3)
_cell_angle_gamma 90.00
_cell_formula_units_Z 4
_cell_length_a 18.203(3)
_cell_length_b 15.410(3)
_cell_length_c 22.325(4)
_cell_measurement_reflns_used 4862
_cell_measurement_temperature 133(2)
_cell_measurement_theta_max 29.3
_cell_measurement_theta_min 2.1
_cell_volume 6033(2)
_computing_cell_refinement 'Bruker SAINT'
_computing_data_collection 'Bruker SMART'
_computing_data_reduction 'Bruker SAINT'
_computing_molecular_graphics 'Siemens XP'
_computing_publication_material SHELXL-97
_computing_structure_refinement 'SHELXL-97 (Sheldrick, 1997)'
_computing_structure_solution 'SHELXS-97 (Sheldrick, 1990)'
_diffrn_ambient_temperature 133(2)
_diffrn_detector_area_resol_mean 8.192
_diffrn_measured_fraction_theta_full 0.999
_diffrn_measured_fraction_theta_max 0.998
_diffrn_measurement_device_type 'Bruker SMART 1000 CCD'
_diffrn_measurement_method '\w- & \f-scan'
_diffrn_radiation_monochromator graphite
_diffrn_radiation_source 'fine-focus sealed tube'
_diffrn_radiation_type MoK\a
_diffrn_radiation_wavelength 0.71073
_diffrn_reflns_av_R_equivalents 0.0920
_diffrn_reflns_av_sigmaI/netI 0.0832
_diffrn_reflns_limit_h_max 22
_diffrn_reflns_limit_h_min -22
_diffrn_reflns_limit_k_max 19
_diffrn_reflns_limit_k_min -19
_diffrn_reflns_limit_l_max 27
_diffrn_reflns_limit_l_min -27
_diffrn_reflns_number 62445
_diffrn_reflns_theta_full 26.25
_diffrn_reflns_theta_max 26.40
_diffrn_reflns_theta_min 1.16
_exptl_absorpt_coefficient_mu 2.173
_exptl_absorpt_correction_T_max 0.862
_exptl_absorpt_correction_T_min 0.693
_exptl_absorpt_correction_type multi-scan
_exptl_absorpt_process_details SADABS
_exptl_crystal_colour colourless
_exptl_crystal_density_diffrn 1.584
_exptl_crystal_density_method 'not measured'
_exptl_crystal_description prism
_exptl_crystal_F_000 2896
_exptl_crystal_size_max 0.14
_exptl_crystal_size_mid 0.08
_exptl_crystal_size_min 0.07
_refine_diff_density_max 1.814
_refine_diff_density_min -1.528
_refine_diff_density_rms 0.144
_refine_ls_extinction_method none
_refine_ls_goodness_of_fit_ref 0.982
_refine_ls_hydrogen_treatment riding
_refine_ls_matrix_type full
_refine_ls_number_parameters 659
_refine_ls_number_reflns 12344
_refine_ls_number_restraints 197
_refine_ls_restrained_S_all 0.979
_refine_ls_R_factor_all 0.0890
_refine_ls_R_factor_gt 0.0490
_refine_ls_shift/su_max 0.004
_refine_ls_shift/su_mean 0.000
_refine_ls_structure_factor_coef Fsqd
_refine_ls_weighting_details 'calc w=1/[\s^2^(Fo^2^)+(0.0743P)^2^] where P=(Fo^2^+2Fc^2^)/3'
_refine_ls_weighting_scheme calc
_refine_ls_wR_factor_gt 0.1249
_refine_ls_wR_factor_ref 0.1394
_reflns_number_gt 7860
_reflns_number_total 12344
_reflns_threshold_expression >2sigma(I)
_cod_data_source_file om200607h_si_001.cif
_cod_data_source_block shnay
_cod_depositor_comments 'Adding full bibliography for 4065180--4065189.cif.'
_cod_original_cell_volume 6032.6(19)
_cod_original_sg_symbol_H-M 'P 21/c'
_cod_database_code 4065183

loop_
_symmetry_equiv_pos_as_xyz
'x, y, z'
'-x, y+1/2, -z+1/2'
'-x, -y, -z'
'x, -y-1/2, z-1/2'

loop_
_atom_site_label
_atom_site_type_symbol
_atom_site_fract_x
_atom_site_fract_y
_atom_site_fract_z
_atom_site_U_iso_or_equiv
_atom_site_adp_type
_atom_site_occupancy
_atom_site_symmetry_multiplicity
_atom_site_calc_flag
_atom_site_refinement_flags
Pd1 Pd 0.20859(2) 0.43191(3) 0.30151(2) 0.01709(11) Uani 1 1 d .
Pd2 Pd 0.32307(2) 0.23837(3) 0.29971(2) 0.01785(12) Uani 1 1 d .
Br1 Br 0.10955(3) 0.40828(4) 0.20023(3) 0.03153(16) Uani 1 1 d .
Br2 Br 0.35677(4) 0.25991(4) 0.19842(3) 0.03233(17) Uani 1 1 d .
S1 S 0.17033(8) 0.29374(9) 0.32976(7) 0.0193(3) Uani 1 1 d .
S2 S 0.37915(8) 0.37704(9) 0.32535(6) 0.0185(3) Uani 1 1 d .
P1 P 0.24490(8) 0.56387(10) 0.27408(7) 0.0226(3) Uani 1 1 d .
P2 P 0.27075(8) 0.10577(10) 0.27313(7) 0.0202(3) Uani 1 1 d .
C11 C 0.2442(3) 0.5656(4) 0.1928(3) 0.0342(15) Uani 1 1 d DU
C12 C 0.2743(4) 0.4954(5) 0.1701(3) 0.0444(17) Uani 1 1 d DU
H12 H 0.2909 0.4461 0.1957 0.053 Uiso 1 1 calc R
C13 C 0.2805(5) 0.4970(7) 0.1086(4) 0.083(3) Uani 1 1 d DU
H13 H 0.3013 0.4487 0.0922 0.099 Uiso 1 1 calc R
C14 C 0.2562(6) 0.5692(8) 0.0726(4) 0.101(4) Uani 1 1 d DU
H14 H 0.2614 0.5716 0.0314 0.121 Uiso 1 1 calc R
C15 C 0.2242(6) 0.6384(8) 0.0962(4) 0.098(4) Uani 1 1 d DU
H15 H 0.2057 0.6869 0.0703 0.118 Uiso 1 1 calc R
C16 C 0.2189(4) 0.6379(5) 0.1563(4) 0.055(2) Uani 1 1 d DU
H16 H 0.1983 0.6863 0.1726 0.067 Uiso 1 1 calc R
C21 C 0.3385(3) 0.6103(4) 0.3130(3) 0.0276(14) Uani 1 1 d DU
C22 C 0.3918(3) 0.6258(4) 0.2803(3) 0.0337(15) Uani 1 1 d DU
H22 H 0.3798 0.6129 0.2371 0.040 Uiso 1 1 calc R
C23 C 0.4629(3) 0.6601(4) 0.3103(4) 0.0418(17) Uani 1 1 d DU
H23 H 0.4993 0.6708 0.2876 0.050 Uiso 1 1 calc R
C24 C 0.4803(4) 0.6784(4) 0.3726(3) 0.0431(18) Uani 1 1 d DU
H24 H 0.5290 0.7015 0.3931 0.052 Uiso 1 1 calc R
C25 C 0.4273(4) 0.6635(4) 0.4058(3) 0.0452(18) Uani 1 1 d DU
H25 H 0.4397 0.6763 0.4490 0.054 Uiso 1 1 calc R
C26 C 0.3563(4) 0.6298(4) 0.3762(3) 0.0365(16) Uani 1 1 d DU
H26 H 0.3197 0.6201 0.3989 0.044 Uiso 1 1 calc R
C31 C 0.1782(3) 0.6479(4) 0.2827(3) 0.0305(15) Uani 1 1 d DU
C32 C 0.1985(4) 0.7348(4) 0.2917(4) 0.074(3) Uani 1 1 d DU
H32 H 0.2499 0.7512 0.2958 0.089 Uiso 1 1 calc R
C33 C 0.1457(4) 0.7979(4) 0.2948(4) 0.069(3) Uani 1 1 d DU
H33 H 0.1608 0.8569 0.3007 0.082 Uiso 1 1 calc R
C34 C 0.0713(4) 0.7749(4) 0.2893(4) 0.0458(19) Uani 1 1 d DU
H34 H 0.0349 0.8181 0.2916 0.055 Uiso 1 1 calc R
C35 C 0.0497(3) 0.6904(4) 0.2808(3) 0.0304(14) Uani 1 1 d DU
H35 H -0.0018 0.6746 0.2768 0.036 Uiso 1 1 calc R
C36 C 0.1032(3) 0.6268(4) 0.2779(3) 0.0296(14) Uani 1 1 d DU
H36 H 0.0877 0.5678 0.2724 0.036 Uiso 1 1 calc R
C41 C 0.2395(3) 0.2547(3) 0.3974(3) 0.0203(12) Uani 1 1 d DU
C42 C 0.3058(3) 0.2251(3) 0.3846(3) 0.0221(12) Uani 1 1 d DU
C43 C 0.3633(3) 0.1935(4) 0.4352(3) 0.0250(13) Uani 1 1 d DU
H43 H 0.4096 0.1726 0.4286 0.030 Uiso 1 1 calc R
C44 C 0.3533(4) 0.1923(4) 0.4949(3) 0.0304(14) Uani 1 1 d DU
H44 H 0.3924 0.1701 0.5285 0.037 Uiso 1 1 calc R
C45 C 0.2869(4) 0.2232(4) 0.5054(3) 0.0332(15) Uani 1 1 d DU
H45 H 0.2803 0.2226 0.5462 0.040 Uiso 1 1 calc R
C46 C 0.2296(4) 0.2551(4) 0.4561(3) 0.0283(14) Uani 1 1 d DU
H46 H 0.1838 0.2771 0.4631 0.034 Uiso 1 1 calc R
C51 C 0.0871(3) 0.3091(4) 0.3561(3) 0.0233(13) Uani 1 1 d DU
C52 C 0.0573(3) 0.3903(4) 0.3603(3) 0.0314(15) Uani 1 1 d DU
H52 H 0.0837 0.4405 0.3528 0.038 Uiso 1 1 calc R
C53 C -0.0114(4) 0.3988(5) 0.3756(3) 0.0400(16) Uani 1 1 d DU
H53 H -0.0322 0.4548 0.3783 0.048 Uiso 1 1 calc R
C54 C -0.0494(4) 0.3258(5) 0.3868(3) 0.0453(18) Uani 1 1 d DU
H54 H -0.0962 0.3317 0.3977 0.054 Uiso 1 1 calc R
C55 C -0.0199(4) 0.2442(5) 0.3824(4) 0.0451(18) Uani 1 1 d DU
H55 H -0.0464 0.1942 0.3902 0.054 Uiso 1 1 calc R
C56 C 0.0482(3) 0.2351(4) 0.3666(3) 0.0316(15) Uani 1 1 d DU
H56 H 0.0682 0.1790 0.3629 0.038 Uiso 1 1 calc R
C61 C 0.2005(3) 0.0603(3) 0.3104(3) 0.0216(12) Uani 1 1 d DU
C62 C 0.2201(3) 0.0424(4) 0.3733(3) 0.0294(14) Uani 1 1 d DU
H62 H 0.2706 0.0533 0.3979 0.035 Uiso 1 1 calc R
C63 C 0.1669(4) 0.0090(4) 0.4003(3) 0.0365(16) Uani 1 1 d DU
H63 H 0.1807 -0.0028 0.4437 0.044 Uiso 1 1 calc R
C64 C 0.0938(3) -0.0076(4) 0.3651(3) 0.0330(15) Uani 1 1 d DU
H64 H 0.0574 -0.0309 0.3842 0.040 Uiso 1 1 calc R
C65 C 0.0734(3) 0.0096(4) 0.3022(3) 0.0276(13) Uani 1 1 d DU
H65 H 0.0231 -0.0020 0.2777 0.033 Uiso 1 1 calc R
C66 C 0.1264(3) 0.0436(4) 0.2755(3) 0.0247(13) Uani 1 1 d DU
H66 H 0.1123 0.0561 0.2323 0.030 Uiso 1 1 calc R
C71 C 0.2210(3) 0.0991(3) 0.1905(3) 0.0237(13) Uani 1 1 d DU
C72 C 0.1809(3) 0.1706(4) 0.1620(3) 0.0349(15) Uani 1 1 d DU
H72 H 0.1811 0.2226 0.1848 0.042 Uiso 1 1 calc R
C73 C 0.1402(4) 0.1662(5) 0.0999(3) 0.0500(19) Uani 1 1 d DU
H73 H 0.1129 0.2156 0.0802 0.060 Uiso 1 1 calc R
C74 C 0.1394(4) 0.0902(5) 0.0666(3) 0.0487(19) Uani 1 1 d DU
H74 H 0.1112 0.0872 0.0242 0.058 Uiso 1 1 calc R
C75 C 0.1794(4) 0.0195(5) 0.0951(3) 0.0412(17) Uani 1 1 d DU
H75 H 0.1791 -0.0327 0.0723 0.049 Uiso 1 1 calc R
C76 C 0.2202(3) 0.0238(4) 0.1571(3) 0.0283(14) Uani 1 1 d DU
H76 H 0.2478 -0.0255 0.1767 0.034 Uiso 1 1 calc R
C81 C 0.3466(3) 0.0235(3) 0.2888(3) 0.0220(12) Uani 1 1 d DU
C82 C 0.3318(3) -0.0628(4) 0.2959(3) 0.0348(16) Uani 1 1 d DU
H82 H 0.2811 -0.0812 0.2931 0.042 Uiso 1 1 calc R
C83 C 0.3903(4) -0.1230(4) 0.3070(3) 0.0377(16) Uani 1 1 d DU
H83 H 0.3799 -0.1825 0.3121 0.045 Uiso 1 1 calc R
C84 C 0.4634(3) -0.0966(4) 0.3107(3) 0.0337(15) Uani 1 1 d DU
H84 H 0.5036 -0.1378 0.3184 0.040 Uiso 1 1 calc R
C85 C 0.4782(3) -0.0110(4) 0.3035(3) 0.0266(13) Uani 1 1 d DU
H85 H 0.5288 0.0072 0.3063 0.032 Uiso 1 1 calc R
C86 C 0.4200(3) 0.0493(4) 0.2920(3) 0.0243(13) Uani 1 1 d DU
H86 H 0.4306 0.1086 0.2864 0.029 Uiso 1 1 calc R
C91 C 0.3594(3) 0.4177(3) 0.3937(3) 0.0199(12) Uani 1 1 d DU
C92 C 0.2841(3) 0.4452(3) 0.3849(3) 0.0186(12) Uani 1 1 d DU
C93 C 0.2628(3) 0.4763(4) 0.4365(3) 0.0238(13) Uani 1 1 d DU
H93 H 0.2117 0.4943 0.4322 0.029 Uiso 1 1 calc R
C94 C 0.3162(3) 0.4809(4) 0.4944(3) 0.0304(14) Uani 1 1 d DU
H94 H 0.3010 0.5012 0.5294 0.036 Uiso 1 1 calc R
C95 C 0.3905(3) 0.4564(4) 0.5012(3) 0.0288(14) Uani 1 1 d DU
H95 H 0.4270 0.4624 0.5404 0.035 Uiso 1 1 calc R
C96 C 0.4119(3) 0.4233(4) 0.4514(3) 0.0237(13) Uani 1 1 d DU
H96 H 0.4628 0.4041 0.4565 0.028 Uiso 1 1 calc R
C101 C 0.4798(3) 0.3615(3) 0.3462(2) 0.0202(12) Uani 1 1 d DU
C102 C 0.5135(3) 0.2807(4) 0.3589(3) 0.0305(14) Uani 1 1 d DU
H102 H 0.4830 0.2310 0.3599 0.037 Uiso 1 1 calc R
C103 C 0.5911(3) 0.2727(4) 0.3698(3) 0.0390(17) Uani 1 1 d DU
H103 H 0.6143 0.2172 0.3782 0.047 Uiso 1 1 calc R
C104 C 0.6355(3) 0.3449(4) 0.3689(3) 0.0355(15) Uani 1 1 d DU
H104 H 0.6893 0.3390 0.3768 0.043 Uiso 1 1 calc R
C105 C 0.6023(3) 0.4252(4) 0.3564(3) 0.0311(14) Uani 1 1 d DU
H105 H 0.6330 0.4748 0.3555 0.037 Uiso 1 1 calc R
C106 C 0.5250(3) 0.4339(4) 0.3453(3) 0.0256(13) Uani 1 1 d DU
H106 H 0.5022 0.4896 0.3369 0.031 Uiso 1 1 calc R
C111 C 0.8752(9) 0.3011(11) 0.5561(8) 0.164(6) Uiso 1 1 d .
H11A H 0.8989 0.2505 0.5413 0.197 Uiso 1 1 calc R
H11B H 0.8777 0.2909 0.6004 0.197 Uiso 1 1 calc R
Cl1 Cl 0.9293(2) 0.3947(3) 0.55081(15) 0.1333(14) Uani 1 1 d .
Cl2 Cl 0.7835(3) 0.3066(3) 0.5155(2) 0.196(2) Uani 1 1 d .
C112 C 0.4722(6) -0.0262(7) 0.4792(5) 0.086(3) Uiso 1 1 d D
C113 C 0.4252(8) -0.0773(9) 0.5118(7) 0.128(5) Uiso 1 1 d D
C114 C 0.3667(11) -0.1344(13) 0.4695(10) 0.221(9) Uiso 1 1 d D
C115 C 0.0368(6) 0.0025(9) 0.5186(6) 0.115(4) Uiso 1 1 d D
C116 C 0.0670(7) 0.0999(8) 0.5206(6) 0.115(4) Uiso 1 1 d D
C117 C 0.0019(10) 0.1502(11) 0.5285(8) 0.183(7) Uiso 1 1 d D

loop_
_atom_site_aniso_label
_atom_site_aniso_U_11
_atom_site_aniso_U_22
_atom_site_aniso_U_33
_atom_site_aniso_U_23
_atom_site_aniso_U_13
_atom_site_aniso_U_12
Pd1 0.0145(2) 0.0145(2) 0.0214(2) -0.00087(18) 0.00325(17) 0.00068(16)
Pd2 0.0166(2) 0.0139(2) 0.0241(2) -0.00153(18) 0.00731(18) 0.00003(17)
Br1 0.0260(3) 0.0318(4) 0.0338(4) -0.0002(3) 0.0028(3) -0.0002(3)
Br2 0.0328(4) 0.0322(4) 0.0357(4) -0.0033(3) 0.0155(3) -0.0030(3)
S1 0.0163(7) 0.0175(7) 0.0246(8) -0.0004(6) 0.0064(6) 0.0006(5)
S2 0.0163(7) 0.0168(7) 0.0219(7) -0.0018(6) 0.0044(6) 0.0006(5)
P1 0.0176(7) 0.0157(8) 0.0324(9) 0.0017(7) 0.0033(6) 0.0007(6)
P2 0.0181(7) 0.0155(7) 0.0268(8) -0.0006(6) 0.0059(6) 0.0007(6)
C11 0.025(3) 0.042(4) 0.033(4) 0.006(3) 0.003(3) -0.014(3)
C12 0.045(4) 0.055(4) 0.035(4) -0.009(3) 0.014(3) -0.021(3)
C13 0.073(7) 0.136(8) 0.047(5) -0.039(5) 0.030(5) -0.060(6)
C14 0.084(8) 0.195(12) 0.020(4) 0.003(5) 0.008(4) -0.089(7)
C15 0.065(7) 0.156(10) 0.055(6) 0.062(6) -0.016(5) -0.045(6)
C16 0.029(4) 0.073(5) 0.056(5) 0.032(4) -0.003(3) -0.013(4)
C21 0.018(3) 0.016(3) 0.044(4) 0.007(3) 0.000(3) 0.005(2)
C22 0.025(3) 0.018(3) 0.060(4) -0.009(3) 0.014(3) -0.002(3)
C23 0.022(3) 0.021(4) 0.081(5) -0.004(4) 0.013(3) 0.000(3)
C24 0.022(3) 0.017(3) 0.078(5) 0.006(3) -0.009(3) -0.004(3)
C25 0.051(4) 0.025(4) 0.046(4) 0.004(3) -0.009(3) -0.012(3)
C26 0.041(4) 0.025(4) 0.041(4) -0.001(3) 0.008(3) -0.014(3)
C31 0.020(3) 0.017(3) 0.054(4) 0.004(3) 0.007(3) 0.007(2)
C32 0.024(4) 0.021(4) 0.172(11) -0.005(5) 0.020(5) 0.001(3)
C33 0.034(4) 0.011(3) 0.159(9) -0.017(5) 0.021(5) -0.001(3)
C34 0.029(3) 0.027(4) 0.076(6) -0.010(4) 0.005(4) 0.007(3)
C35 0.019(3) 0.029(3) 0.042(4) -0.003(3) 0.007(3) 0.003(2)
C36 0.022(3) 0.018(3) 0.047(4) -0.003(3) 0.005(3) -0.003(2)
C41 0.020(3) 0.014(3) 0.026(3) 0.000(2) 0.004(2) 0.001(2)
C42 0.023(3) 0.012(3) 0.032(3) 0.000(2) 0.007(2) -0.001(2)
C43 0.025(3) 0.020(3) 0.029(3) -0.001(3) 0.005(2) -0.002(2)
C44 0.033(3) 0.024(3) 0.029(3) 0.002(3) -0.001(3) -0.003(3)
C45 0.042(4) 0.028(4) 0.032(3) 0.005(3) 0.015(3) 0.003(3)
C46 0.029(3) 0.029(4) 0.031(3) 0.000(3) 0.016(3) 0.000(3)
C51 0.018(3) 0.028(3) 0.025(3) 0.002(3) 0.006(2) 0.000(2)
C52 0.027(3) 0.028(3) 0.042(4) 0.004(3) 0.015(3) 0.007(3)
C53 0.036(4) 0.043(4) 0.046(4) 0.002(4) 0.019(3) 0.015(3)
C54 0.028(4) 0.065(5) 0.048(4) 0.010(4) 0.018(3) 0.007(3)
C55 0.028(4) 0.051(4) 0.062(5) 0.012(4) 0.022(3) -0.007(3)
C56 0.029(3) 0.026(3) 0.042(4) 0.004(3) 0.014(3) 0.001(3)
C61 0.021(3) 0.012(3) 0.035(3) -0.001(3) 0.013(2) 0.003(2)
C62 0.023(3) 0.029(3) 0.034(3) 0.002(3) 0.004(3) -0.005(3)
C63 0.046(4) 0.029(4) 0.039(4) 0.007(3) 0.017(3) -0.006(3)
C64 0.037(3) 0.018(3) 0.052(4) -0.001(3) 0.025(3) -0.004(3)
C65 0.021(3) 0.015(3) 0.048(4) 0.000(3) 0.013(3) 0.001(2)
C66 0.026(3) 0.019(3) 0.030(3) 0.002(3) 0.009(2) 0.002(2)
C71 0.018(3) 0.022(3) 0.033(3) 0.000(3) 0.009(2) -0.004(2)
C72 0.032(4) 0.030(3) 0.040(4) 0.003(3) 0.004(3) -0.003(3)
C73 0.047(5) 0.049(4) 0.047(4) 0.015(4) 0.001(3) -0.004(4)
C74 0.042(4) 0.070(5) 0.031(4) -0.002(3) 0.005(3) -0.023(4)
C75 0.031(4) 0.059(5) 0.039(4) -0.019(3) 0.018(3) -0.011(3)
C76 0.025(3) 0.033(3) 0.033(3) -0.007(3) 0.018(3) -0.005(3)
C81 0.025(3) 0.017(3) 0.025(3) -0.002(2) 0.008(2) 0.005(2)
C82 0.027(3) 0.021(3) 0.060(5) 0.009(3) 0.019(3) -0.001(3)
C83 0.039(4) 0.018(3) 0.060(5) 0.009(3) 0.022(3) 0.005(3)
C84 0.031(3) 0.027(3) 0.045(4) 0.011(3) 0.013(3) 0.017(3)
C85 0.021(3) 0.030(3) 0.030(3) 0.003(3) 0.008(3) 0.005(2)
C86 0.028(3) 0.018(3) 0.026(3) 0.001(3) 0.006(3) 0.001(2)
C91 0.023(3) 0.014(3) 0.023(3) -0.003(2) 0.007(2) -0.001(2)
C92 0.023(3) 0.007(3) 0.027(3) 0.001(2) 0.008(2) 0.000(2)
C93 0.023(3) 0.020(3) 0.028(3) -0.004(3) 0.006(2) -0.002(2)
C94 0.035(3) 0.034(4) 0.023(3) -0.007(3) 0.010(3) 0.001(3)
C95 0.028(3) 0.033(4) 0.022(3) -0.004(3) 0.001(2) 0.001(3)
C96 0.018(3) 0.027(3) 0.024(3) 0.004(3) 0.001(2) 0.002(2)
C101 0.016(3) 0.027(3) 0.018(3) -0.003(2) 0.006(2) 0.002(2)
C102 0.022(3) 0.025(3) 0.044(4) 0.002(3) 0.009(3) 0.000(3)
C103 0.027(3) 0.037(4) 0.051(4) 0.006(3) 0.006(3) 0.016(3)
C104 0.017(3) 0.059(4) 0.030(4) 0.000(3) 0.003(3) 0.004(3)
C105 0.024(3) 0.042(4) 0.031(4) -0.004(3) 0.013(3) -0.009(3)
C106 0.023(3) 0.025(3) 0.028(3) -0.003(3) 0.006(3) -0.001(2)
Cl1 0.104(3) 0.208(4) 0.090(2) 0.027(3) 0.0300(19) 0.057(3)
Cl2 0.193(5) 0.172(4) 0.208(5) -0.120(4) 0.030(4) 0.031(4)

loop_
_atom_type_symbol
_atom_type_description
_atom_type_scat_dispersion_real
_atom_type_scat_dispersion_imag
_atom_type_scat_source
C C 0.0033 0.0016 'International Tables Vol C Tables 4.2.6.8 and 6.1.1.4'
H H 0.0000 0.0000 'International Tables Vol C Tables 4.2.6.8 and 6.1.1.4'
P P 0.1023 0.0942 'International Tables Vol C Tables 4.2.6.8 and 6.1.1.4'
S S 0.1246 0.1234 'International Tables Vol C Tables 4.2.6.8 and 6.1.1.4'
Cl Cl 0.1484 0.1585 'International Tables Vol C Tables 4.2.6.8 and 6.1.1.4'
Br Br -0.2901 2.4595 'International Tables Vol C Tables 4.2.6.8 and 6.1.1.4'
Pd Pd -0.9988 1.0072 'International Tables Vol C Tables 4.2.6.8 and 6.1.1.4'

loop_
_geom_angle_atom_site_label_1
_geom_angle_atom_site_label_2
_geom_angle_atom_site_label_3
_geom_angle
_geom_angle_site_symmetry_1
C92 Pd1 P1 88.98(14) .
C92 Pd1 S1 91.25(14) .
P1 Pd1 S1 179.76(6) .
C92 Pd1 Br1 176.31(15) .
P1 Pd1 Br1 94.45(4) .
S1 Pd1 Br1 85.32(4) .
C42 Pd2 P2 89.66(15) .
C42 Pd2 S2 91.73(15) .
P2 Pd2 S2 178.56(6) .
C42 Pd2 Br2 174.77(16) .
P2 Pd2 Br2 94.02(4) .
S2 Pd2 Br2 84.57(4) .
C51 S1 C41 103.6(3) .
C51 S1 Pd1 107.71(19) .
C41 S1 Pd1 109.58(18) .
C91 S2 C101 104.7(3) .
C91 S2 Pd2 110.65(18) .
C101 S2 Pd2 106.76(18) .
C11 P1 C31 105.7(3) .
C11 P1 C21 103.0(3) .
C31 P1 C21 103.5(3) .
C11 P1 Pd1 111.0(2) .
C31 P1 Pd1 110.93(19) .
C21 P1 Pd1 121.36(19) .
C71 P2 C81 107.3(3) .
C71 P2 C61 102.6(2) .
C81 P2 C61 103.3(2) .
C71 P2 Pd2 112.01(18) .
C81 P2 Pd2 109.33(18) .
C61 P2 Pd2 121.28(18) .
C12 C11 C16 121.4(7) .
C12 C11 P1 117.6(5) .
C16 C11 P1 120.9(6) .
C11 C12 C13 119.5(8) .
C14 C13 C12 119.1(9) .
C13 C14 C15 120.2(9) .
C16 C15 C14 121.0(9) .
C15 C16 C11 118.7(9) .
C22 C21 C26 119.5(6) .
C22 C21 P1 120.6(5) .
C26 C21 P1 119.8(5) .
C21 C22 C23 120.3(7) .
C24 C23 C22 119.8(7) .
C23 C24 C25 120.3(6) .
C24 C25 C26 120.1(7) .
C25 C26 C21 119.8(6) .
C36 C31 C32 117.2(6) .
C36 C31 P1 119.9(4) .
C32 C31 P1 122.8(5) .
C33 C32 C31 121.6(6) .
C34 C33 C32 119.8(6) .
C35 C34 C33 120.0(6) .
C34 C35 C36 120.0(6) .
C31 C36 C35 121.3(5) .
C46 C41 C42 122.8(5) .
C46 C41 S1 124.2(4) .
C42 C41 S1 113.0(4) .
C41 C42 C43 116.8(5) .
C41 C42 Pd2 121.6(4) .
C43 C42 Pd2 121.4(4) .
C44 C43 C42 120.8(6) .
C45 C44 C43 120.4(6) .
C44 C45 C46 119.7(6) .
C41 C46 C45 119.6(6) .
C52 C51 C56 120.3(6) .
C52 C51 S1 121.9(4) .
C56 C51 S1 117.5(4) .
C51 C52 C53 120.0(6) .
C54 C53 C52 119.7(6) .
C53 C54 C55 120.4(6) .
C54 C55 C56 120.2(6) .
C55 C56 C51 119.3(6) .
C62 C61 C66 118.7(5) .
C62 C61 P2 120.9(4) .
C66 C61 P2 120.4(4) .
C63 C62 C61 120.1(6) .
C62 C63 C64 120.5(6) .
C63 C64 C65 120.0(6) .
C66 C65 C64 119.3(6) .
C65 C66 C61 121.3(6) .
C76 C71 C72 119.7(6) .
C76 C71 P2 121.6(4) .
C72 C71 P2 118.6(5) .
C71 C72 C73 119.8(6) .
C74 C73 C72 120.2(7) .
C75 C74 C73 119.7(7) .
C74 C75 C76 120.1(6) .
C71 C76 C75 120.4(6) .
C82 C81 C86 119.4(5) .
C82 C81 P2 121.9(4) .
C86 C81 P2 118.7(4) .
C81 C82 C83 120.2(6) .
C84 C83 C82 120.0(6) .
C85 C84 C83 119.9(6) .
C84 C85 C86 120.4(5) .
C81 C86 C85 120.1(5) .
C96 C91 C92 121.2(5) .
C96 C91 S2 125.0(4) .
C92 C91 S2 113.8(4) .
C93 C92 C91 117.8(5) .
C93 C92 Pd1 121.9(4) .
C91 C92 Pd1 120.1(4) .
C94 C93 C92 120.2(5) .
C95 C94 C93 120.7(6) .
C94 C95 C96 119.8(6) .
C95 C96 C91 120.1(5) .
C102 C101 C106 119.6(5) .
C102 C101 S2 122.8(4) .
C106 C101 S2 117.4(4) .
C103 C102 C101 119.7(6) .
C102 C103 C104 120.3(6) .
C105 C104 C103 120.1(6) .
C106 C105 C104 120.0(6) .
C105 C106 C101 120.2(6) .
Cl2 C111 Cl1 114.5(10) .
C112 C112 C113 112.5(13) 3_656
C112 C113 C114 113.9(13) .
C115 C115 C116 110.0(14) 3_556
C117 C116 C115 102.5(11) .

loop_
_geom_bond_atom_site_label_1
_geom_bond_atom_site_label_2
_geom_bond_distance
_geom_bond_site_symmetry_2
Pd1 C92 2.005(6) .
Pd1 P1 2.2725(16) .
Pd1 S1 2.3774(15) .
Pd1 Br1 2.5115(11) .
Pd2 C42 2.013(6) .
Pd2 P2 2.2652(16) .
Pd2 S2 2.3711(15) .
Pd2 Br2 2.5187(9) .
S1 C51 1.783(6) .
S1 C41 1.790(6) .
S2 C91 1.773(6) .
S2 C101 1.782(5) .
P1 C11 1.812(7) .
P1 C31 1.820(6) .
P1 C21 1.837(6) .
P2 C71 1.826(6) .
P2 C81 1.837(6) .
P2 C61 1.841(6) .
C11 C12 1.369(9) .
C11 C16 1.384(8) .
C12 C13 1.407(9) .
C13 C14 1.375(12) .
C14 C15 1.385(12) .
C15 C16 1.371(11) .
C21 C22 1.383(8) .
C21 C26 1.392(8) .
C22 C23 1.393(8) .
C23 C24 1.371(9) .
C24 C25 1.384(9) .
C25 C26 1.386(8) .
C31 C36 1.378(7) .
C31 C32 1.389(8) .
C32 C33 1.382(9) .
C33 C34 1.372(8) .
C34 C35 1.359(8) .
C35 C36 1.395(7) .
C41 C46 1.372(8) .
C41 C42 1.389(8) .
C42 C43 1.405(8) .
C43 C44 1.393(8) .
C44 C45 1.376(9) .
C45 C46 1.387(9) .
C51 C52 1.377(7) .
C51 C56 1.395(7) .
C52 C53 1.387(8) .
C53 C54 1.379(8) .
C54 C55 1.381(9) .
C55 C56 1.384(8) .
C61 C62 1.381(7) .
C61 C66 1.388(7) .
C62 C63 1.371(8) .
C63 C64 1.376(8) .
C64 C65 1.379(8) .
C65 C66 1.366(7) .
C71 C76 1.379(7) .
C71 C72 1.378(8) .
C72 C73 1.387(9) .
C73 C74 1.386(9) .
C74 C75 1.369(9) .
C75 C76 1.385(8) .
C81 C82 1.374(7) .
C81 C86 1.378(7) .
C82 C83 1.383(8) .
C83 C84 1.372(8) .
C84 C85 1.365(8) .
C85 C86 1.380(7) .
C91 C96 1.386(8) .
C91 C92 1.397(7) .
C92 C93 1.396(8) .
C93 C94 1.395(8) .
C94 C95 1.372(8) .
C95 C96 1.372(8) .
C101 C102 1.383(7) .
C101 C106 1.389(7) .
C102 C103 1.373(8) .
C103 C104 1.379(8) .
C104 C105 1.373(8) .
C105 C106 1.369(7) .
C111 Cl2 1.676(16) .
C111 Cl1 1.769(16) .
C112 C112 1.425(19) 3_656
C112 C113 1.488(12) .
C113 C114 1.504(15) .
C115 C115 1.38(2) 3_556
C115 C116 1.595(13) .
C116 C117 1.466(14) .
